data_2212183
loop_
_publ_author_name
'Yathirajan, H. S.'
'Mayekar, A. N.'
'Sarojini, B. K.'
'Narayana, B.'
'Bolte, Michael'

_publ_section_title
;
 (2<i>E</i>)-1-(2,4-Dichlorophenyl)-3-(4-nitrophenyl)prop-2-en-1-one
;
_journal_coeditor_code HB2244
_journal_issue 2
_journal_name_full 'Acta Crystallographica Section E'
_journal_page_first o424
_journal_page_last o425
_journal_paper_doi 10.1107/S1600536806055073
_journal_volume 63
_journal_year 2007
_chemical_formula_iupac 'C15 H9 Cl2 N O3'
_chemical_formula_moiety 'C15 H9 Cl2 N O3'
_chemical_formula_sum 'C15 H9 Cl2 N O3'
_chemical_formula_weight 322.13
_chemical_name_systematic
;
(2E)-1-(2,4-Dichlorophenyl)-3-(4-nitrophenyl)prop-2-en-1-one
;
_space_group_IT_number 4
_symmetry_cell_setting monoclinic
_symmetry_space_group_name_Hall 'P 2yb'
_symmetry_space_group_name_H-M 'P 1 21 1'
_atom_sites_solution_hydrogens geom
_atom_sites_solution_primary direct
_atom_sites_solution_secondary difmap
_audit_creation_method SHELXL97
_cell_angle_alpha 90.00
_cell_angle_beta 90.386(11)
_cell_angle_gamma 90.00
_cell_formula_units_Z 2
_cell_length_a 3.7973(5)
_cell_length_b 7.1528(9)
_cell_length_c 25.336(3)
_cell_measurement_reflns_used 2996
_cell_measurement_temperature 173(2)
_cell_measurement_theta_max 25.2
_cell_measurement_theta_min 3.1
_cell_volume 688.14(15)
_computing_cell_refinement X-AREA
_computing_data_collection 'X-AREA (Stoe & Cie, 2001)'
_computing_data_reduction X-AREA
_computing_molecular_graphics 'PLATON (Spek, 2003)'
_computing_publication_material 'SHELXL97 and PLATON'
_computing_structure_refinement 'SHELXL97 (Sheldrick, 1997)'
_computing_structure_solution 'SHELXS97 (Sheldrick, 1997)'
_diffrn_ambient_temperature 173(2)
_diffrn_measured_fraction_theta_full 0.992
_diffrn_measured_fraction_theta_max 0.979
_diffrn_measurement_device_type 'Stoe IPDSII two-circle'
_diffrn_measurement_method \w
_diffrn_radiation_monochromator graphite
_diffrn_radiation_source 'fine-focus sealed tube'
_diffrn_radiation_type MoK\a
_diffrn_radiation_wavelength 0.71073
_diffrn_reflns_av_R_equivalents 0.0274
_diffrn_reflns_av_sigmaI/netI 0.0357
_diffrn_reflns_limit_h_max 4
_diffrn_reflns_limit_h_min -4
_diffrn_reflns_limit_k_max 8
_diffrn_reflns_limit_k_min -8
_diffrn_reflns_limit_l_max 23
_diffrn_reflns_limit_l_min -30
_diffrn_reflns_number 3300
_diffrn_reflns_theta_full 25.00
_diffrn_reflns_theta_max 25.10
_diffrn_reflns_theta_min 2.96
_diffrn_standards_number 0
_exptl_absorpt_coefficient_mu 0.480
_exptl_absorpt_correction_T_max 0.9481
_exptl_absorpt_correction_T_min 0.8918
_exptl_absorpt_correction_type multi-scan
_exptl_absorpt_process_details '(MULABS; Spek, 2003; Blessing, 1995)'
_exptl_crystal_colour 'light yellow'
_exptl_crystal_density_diffrn 1.555
_exptl_crystal_density_method 'not measured'
_exptl_crystal_description plate
_exptl_crystal_F_000 328
_exptl_crystal_size_max 0.22
_exptl_crystal_size_mid 0.18
_exptl_crystal_size_min 0.09
_refine_diff_density_max 0.214
_refine_diff_density_min -0.262
_refine_ls_abs_structure_details 'Flack (1983), with 994 Friedel pairs'
_refine_ls_abs_structure_Flack -0.03(8)
_refine_ls_extinction_coef 0.049(5)
_refine_ls_extinction_expression Fc^*^=kFc[1+0.001xFc^2^\l^3^/sin(2\q)]^-1/4^
_refine_ls_extinction_method 'SHELXL97 (Sheldrick, 1997)'
_refine_ls_goodness_of_fit_ref 1.002
_refine_ls_hydrogen_treatment constr
_refine_ls_matrix_type full
_refine_ls_number_parameters 191
_refine_ls_number_reflns 2313
_refine_ls_number_restraints 1
_refine_ls_restrained_S_all 1.002
_refine_ls_R_factor_all 0.0431
_refine_ls_R_factor_gt 0.0372
_refine_ls_shift/su_max 0.001
_refine_ls_shift/su_mean 0.000
_refine_ls_structure_factor_coef Fsqd
_refine_ls_weighting_details 'calc w = 1/[\s^2^(Fo^2^)+(0.0649P)^2^] where P=(Fo^2^+2Fc^2^)/3'
_refine_ls_weighting_scheme calc
_refine_ls_wR_factor_gt 0.0905
_refine_ls_wR_factor_ref 0.0933
_reflns_number_gt 2046
_reflns_number_total 2313
_reflns_threshold_expression I>2\s(I)
_cod_data_source_file hb2244.cif
_cod_data_source_block I
_cod_depositor_comments
;
The following automatic conversions were performed:
'_symmetry_cell_setting' value 'Monoclinic' changed to 'monoclinic'
according to '/home/saulius/struct/CIF-dictionaries/cif_core.dic'
dictionary named 'cif_core.dic' version 2.4.1 from 2010-06-29.

Automatic conversion script
Id: cif_fix_enum 1527 2010-12-29 10:47:43Z saulius 

The following automatic conversions were performed:

'_symmetry_cell_setting' value 'Monoclinic' changed to 'monoclinic'
according to /home/saulius/struct/CIF-dictionaries/cif_core.dic
dictionary named 'cif_core.dic' version 2.4.1 from 2010-06-29.

Automatic conversion script
Id: cif_fix_values 1715 2011-07-08 13:25:40Z adriana 
;
_cod_original_sg_symbol_H-M 'P 21'
_cod_database_code 2212183
_cod_database_fobs_code 2212183

loop_
_symmetry_equiv_pos_as_xyz
'x, y, z'
'-x, y+1/2, -z'

loop_
_atom_site_type_symbol
_atom_site_label
_atom_site_fract_x
_atom_site_fract_y
_atom_site_fract_z
_atom_site_U_iso_or_equiv
_atom_site_adp_type
_atom_site_calc_flag
_atom_site_refinement_flags
_atom_site_occupancy
Cl Cl1 0.36714(19) 0.35790(10) 0.65651(3) 0.0344(2) Uani d . 1
Cl Cl2 0.8776(2) -0.08235(12) 0.50426(3) 0.0401(2) Uani d . 1
O O1 0.3584(6) -0.1122(3) 0.75563(9) 0.0381(6) Uani d . 1
N N1 0.9194(6) 0.8624(4) 0.93505(11) 0.0329(6) Uani d . 1
O O11 1.0964(8) 0.9861(4) 0.91408(12) 0.0514(7) Uani d . 1
O O12 0.8163(7) 0.8713(4) 0.98071(10) 0.0491(6) Uani d . 1
C C1 0.5196(8) 0.0176(4) 0.73446(13) 0.0287(7) Uani d . 1
C C2 0.6443(8) 0.1828(5) 0.76319(14) 0.0312(7) Uani d . 1
H H2 0.7905 0.2697 0.7453 0.037 Uiso calc R 1
C C3 0.5605(8) 0.2170(4) 0.81397(12) 0.0289(7) Uani d . 1
H H3 0.4231 0.1254 0.8316 0.035 Uiso calc R 1
C C11 0.6029(7) 0.0007(4) 0.67638(13) 0.0269(7) Uani d . 1
C C12 0.5507(7) 0.1432(4) 0.63927(13) 0.0259(6) Uani d . 1
C C13 0.6308(8) 0.1180(5) 0.58628(14) 0.0300(7) Uani d . 1
H H13 0.5919 0.2155 0.5615 0.036 Uiso calc R 1
C C14 0.7687(7) -0.0527(5) 0.57030(13) 0.0303(7) Uani d . 1
C C15 0.8199(8) -0.1976(4) 0.60589(14) 0.0335(8) Uani d . 1
H H15 0.9109 -0.3144 0.5945 0.040 Uiso calc R 1
C C16 0.7356(8) -0.1689(5) 0.65861(13) 0.0321(7) Uani d . 1
H H16 0.7696 -0.2679 0.6831 0.039 Uiso calc R 1
C C21 0.6629(7) 0.3827(4) 0.84433(12) 0.0271(6) Uani d . 1
C C22 0.5884(7) 0.3886(4) 0.89871(12) 0.0284(6) Uani d . 1
H H22 0.4800 0.2842 0.9151 0.034 Uiso calc R 1
C C23 0.6721(8) 0.5458(4) 0.92853(14) 0.0284(7) Uani d . 1
H H23 0.6229 0.5500 0.9652 0.034 Uiso calc R 1
C C24 0.8285(7) 0.6959(4) 0.90356(13) 0.0268(6) Uani d . 1
C C25 0.9075(8) 0.6958(5) 0.85005(13) 0.0300(7) Uani d . 1
H H25 1.0170 0.8006 0.8340 0.036 Uiso calc R 1
C C26 0.8220(9) 0.5387(4) 0.82080(14) 0.0311(7) Uani d . 1
H H26 0.8719 0.5363 0.7841 0.037 Uiso calc R 1

loop_
_atom_site_aniso_label
_atom_site_aniso_U_11
_atom_site_aniso_U_22
_atom_site_aniso_U_33
_atom_site_aniso_U_12
_atom_site_aniso_U_13
_atom_site_aniso_U_23
Cl1 0.0350(4) 0.0283(4) 0.0399(4) 0.0032(3) 0.0019(3) -0.0016(3)
Cl2 0.0421(4) 0.0473(5) 0.0309(4) -0.0044(3) 0.0055(3) -0.0084(4)
O1 0.0452(12) 0.0360(13) 0.0331(12) -0.0125(11) 0.0042(10) 0.0018(11)
N1 0.0335(13) 0.0291(13) 0.0362(16) -0.0018(13) 0.0000(11) -0.0049(14)
O11 0.0639(16) 0.0374(13) 0.0530(17) -0.0190(13) 0.0112(14) -0.0075(13)
O12 0.0643(15) 0.0483(15) 0.0349(13) -0.0128(13) 0.0105(12) -0.0149(13)
C1 0.0249(15) 0.0325(17) 0.0286(17) -0.0017(12) -0.0024(13) 0.0003(14)
C2 0.0286(15) 0.0324(16) 0.0328(18) -0.0048(13) 0.0022(13) -0.0014(14)
C3 0.0278(15) 0.0320(16) 0.0269(17) -0.0013(13) 0.0002(12) 0.0004(13)
C11 0.0246(14) 0.0256(14) 0.0303(17) -0.0031(12) -0.0014(13) -0.0029(13)
C12 0.0216(13) 0.0247(15) 0.0312(17) -0.0044(11) -0.0004(12) -0.0020(13)
C13 0.0268(14) 0.0306(15) 0.0326(18) -0.0011(13) 0.0001(12) 0.0001(14)
C14 0.0250(14) 0.0375(17) 0.0283(16) -0.0064(13) 0.0015(12) -0.0056(14)
C15 0.0344(17) 0.0267(16) 0.039(2) 0.0020(12) -0.0013(15) -0.0071(13)
C16 0.0335(15) 0.0302(17) 0.0326(18) 0.0016(13) -0.0046(13) -0.0006(14)
C21 0.0253(13) 0.0264(16) 0.0295(15) 0.0011(12) 0.0007(11) -0.0003(13)
C22 0.0290(14) 0.0301(17) 0.0261(15) -0.0043(12) 0.0017(11) 0.0004(13)
C23 0.0275(15) 0.0312(17) 0.0266(16) 0.0035(12) 0.0020(13) 0.0011(13)
C24 0.0231(14) 0.0266(14) 0.0307(17) -0.0003(12) -0.0006(12) -0.0018(13)
C25 0.0305(15) 0.0288(15) 0.0307(17) -0.0011(13) 0.0026(13) 0.0025(13)
C26 0.0336(16) 0.0317(17) 0.0281(17) -0.0012(12) 0.0038(14) 0.0014(14)

loop_
_atom_type_symbol
_atom_type_description
_atom_type_scat_dispersion_real
_atom_type_scat_dispersion_imag
_atom_type_scat_source
C C 0.0033 0.0016 'International Tables Vol C Tables 4.2.6.8 and 6.1.1.4'
H H 0.0000 0.0000 'International Tables Vol C Tables 4.2.6.8 and 6.1.1.4'
Cl Cl 0.1484 0.1585 'International Tables Vol C Tables 4.2.6.8 and 6.1.1.4'
N N 0.0061 0.0033 'International Tables Vol C Tables 4.2.6.8 and 6.1.1.4'
O O 0.0106 0.0060 'International Tables Vol C Tables 4.2.6.8 and 6.1.1.4'

loop_
_geom_angle_atom_site_label_1
_geom_angle_atom_site_label_2
_geom_angle_atom_site_label_3
_geom_angle
O12 N1 O11 123.2(3)
O12 N1 C24 118.6(3)
O11 N1 C24 118.2(3)
O1 C1 C2 123.3(3)
O1 C1 C11 118.0(3)
C2 C1 C11 118.6(3)
C3 C2 C1 122.8(3)
C3 C2 H2 118.6
C1 C2 H2 118.6
C2 C3 C21 125.7(3)
C2 C3 H3 117.1
C21 C3 H3 117.1
C16 C11 C12 117.9(3)
C16 C11 C1 117.6(3)
C12 C11 C1 124.5(3)
C13 C12 C11 121.5(3)
C13 C12 Cl1 116.5(2)
C11 C12 Cl1 121.9(2)
C14 C13 C12 118.7(3)
C14 C13 H13 120.6
C12 C13 H13 120.6
C15 C14 C13 121.2(3)
C15 C14 Cl2 120.1(2)
C13 C14 Cl2 118.7(3)
C14 C15 C16 118.8(3)
C14 C15 H15 120.6
C16 C15 H15 120.6
C11 C16 C15 121.7(3)
C11 C16 H16 119.1
C15 C16 H16 119.1
C26 C21 C22 118.8(3)
C26 C21 C3 122.3(3)
C22 C21 C3 118.9(3)
C23 C22 C21 120.6(3)
C23 C22 H22 119.7
C21 C22 H22 119.7
C24 C23 C22 118.5(3)
C24 C23 H23 120.8
C22 C23 H23 120.8
C23 C24 C25 122.8(3)
C23 C24 N1 118.7(3)
C25 C24 N1 118.5(3)
C26 C25 C24 118.1(3)
C26 C25 H25 120.9
C24 C25 H25 120.9
C25 C26 C21 121.2(3)
C25 C26 H26 119.4
C21 C26 H26 119.4

loop_
_geom_bond_atom_site_label_1
_geom_bond_atom_site_label_2
_geom_bond_distance
Cl1 C12 1.743(3)
Cl2 C14 1.739(3)
O1 C1 1.236(4)
N1 O12 1.225(4)
N1 O11 1.234(4)
N1 C24 1.473(4)
C1 C2 1.465(4)
C1 C11 1.512(5)
C2 C3 1.349(5)
C2 H2 0.9500
C3 C21 1.465(4)
C3 H3 0.9500
C11 C16 1.390(4)
C11 C12 1.400(4)
C12 C13 1.390(5)
C13 C14 1.389(5)
C13 H13 0.9500
C14 C15 1.387(5)
C15 C16 1.391(5)
C15 H15 0.9500
C16 H16 0.9500
C21 C26 1.404(4)
C21 C22 1.409(4)
C22 C23 1.391(4)
C22 H22 0.9500
C23 C24 1.382(4)
C23 H23 0.9500
C24 C25 1.390(5)
C25 C26 1.383(5)
C25 H25 0.9500
C26 H26 0.9500

loop_
_geom_hbond_atom_site_label_D
_geom_hbond_atom_site_label_H
_geom_hbond_atom_site_label_A
_geom_hbond_site_symmetry_A
_geom_hbond_distance_DH
_geom_hbond_distance_HA
_geom_hbond_distance_DA
_geom_hbond_angle_DHA
C13 H13 Cl2 2_656 0.95 2.83 3.678(3) 149
C22 H22 O11 1_445 0.95 2.58 3.455(4) 153
C23 H23 O12 2_647 0.95 2.51 3.216(4) 131
C25 H25 O1 1_665 0.95 2.46 3.255(4) 141

loop_
_geom_torsion_atom_site_label_1
_geom_torsion_atom_site_label_2
_geom_torsion_atom_site_label_3
_geom_torsion_atom_site_label_4
_geom_torsion
_geom_torsion_publ_flag
O1 C1 C2 C3 -7.5(5) n
C11 C1 C2 C3 174.9(3) ?
C1 C2 C3 C21 -177.2(3) ?
O1 C1 C11 C16 -45.2(4) ?
C2 C1 C11 C16 132.6(3) ?
O1 C1 C11 C12 133.8(3) ?
C2 C1 C11 C12 -48.4(4) ?
C16 C11 C12 C13 -0.5(4) ?
C1 C11 C12 C13 -179.5(3) ?
C16 C11 C12 Cl1 177.0(2) ?
C1 C11 C12 Cl1 -2.0(4) ?
C11 C12 C13 C14 -0.6(4) ?
Cl1 C12 C13 C14 -178.3(2) ?
C12 C13 C14 C15 1.4(4) ?
C12 C13 C14 Cl2 -178.6(2) ?
C13 C14 C15 C16 -1.0(4) ?
Cl2 C14 C15 C16 179.0(2) ?
C12 C11 C16 C15 0.9(4) ?
C1 C11 C16 C15 180.0(3) ?
C14 C15 C16 C11 -0.2(4) ?
C2 C3 C21 C26 9.2(5) ?
C2 C3 C21 C22 -173.0(3) ?
C26 C21 C22 C23 -0.2(4) ?
C3 C21 C22 C23 -178.1(3) ?
C21 C22 C23 C24 0.2(4) ?
C22 C23 C24 C25 -0.4(4) ?
C22 C23 C24 N1 -179.7(3) ?
O12 N1 C24 C23 -8.5(4) n
O11 N1 C24 C23 171.4(3) ?
O12 N1 C24 C25 172.2(3) ?
O11 N1 C24 C25 -7.9(4) n
C23 C24 C25 C26 0.6(5) ?
N1 C24 C25 C26 179.8(3) ?
C24 C25 C26 C21 -0.5(5) ?
C22 C21 C26 C25 0.4(4) ?
C3 C21 C26 C25 178.2(3) ?
